data_4348003
loop_
_publ_author_name
'Dolgopolova, Ekaterina A.'
'Rice, Allison M.'
'Smith, Mark D.'
'Shustova, Natalia B.'

_publ_section_title
;
 Photophysics, Dynamics, and Energy Transfer in Rigid Mimics of GFP-based
 Systems.
;
_journal_issue 15
_journal_name_full 'Inorganic chemistry'
_journal_page_first 7257
_journal_page_last 7264
_journal_paper_doi 10.1021/acs.inorgchem.6b00835
_journal_volume 55
_journal_year 2016
_chemical_formula_moiety 'C12 H11 Cl N2 O'
_chemical_formula_sum 'C12 H11 Cl N2 O'
_chemical_formula_weight 234.68
_space_group_crystal_system triclinic
_space_group_IT_number 2
_space_group_name_Hall '-P 1'
_space_group_name_H-M_alt 'P -1'
_atom_sites_solution_hydrogens geom
_atom_sites_solution_primary direct
_audit_creation_date 2016-03-14
_audit_creation_method
;
Olex2 1.2
(compiled 2016.02.19 svn.r3266 for OlexSys, GUI svn.r5155)
;
_cell_angle_alpha 91.395(4)
_cell_angle_beta 90.755(4)
_cell_angle_gamma 117.298(3)
_cell_formula_units_Z 4
_cell_length_a 7.4018(10)
_cell_length_b 8.1588(11)
_cell_length_c 20.397(3)
_cell_measurement_reflns_used 2496
_cell_measurement_temperature 100(2)
_cell_measurement_theta_max 24.687
_cell_measurement_theta_min 2.809
_cell_volume 1093.9(3)
_computing_cell_refinement 'SAINT v8.34A (Bruker, 2013)'
_computing_data_collection 'Bruker APEXII v2014.9-0 (Bruker, 2014)'
_computing_data_reduction 'SAINT v8.34A (Bruker, 2013)'
_computing_molecular_graphics 'Olex2 (Dolomanov et al., 2009)'
_computing_publication_material 'Olex2 (Dolomanov et al., 2009)'
_computing_structure_refinement 'XL (Sheldrick, 2008)'
_computing_structure_solution 'ShelXT (Sheldrick, 2015)'
_diffrn_ambient_temperature 100(2)
_diffrn_detector 'Bruker PHOTON-100 area detector'
_diffrn_detector_area_resol_mean 10.4
_diffrn_detector_type 'CMOS area detector'
_diffrn_measured_fraction_theta_full 0.998
_diffrn_measured_fraction_theta_max 0.998
_diffrn_measurement_device 'three-circle diffractometer'
_diffrn_measurement_device_type 'Bruker D8 QUEST'
_diffrn_measurement_method '\w and \f scans'
_diffrn_radiation_monochromator 'mirror optics'
_diffrn_radiation_probe x-ray
_diffrn_radiation_type MoK\a
_diffrn_radiation_wavelength 0.71073
_diffrn_reflns_av_R_equivalents 0.0744
_diffrn_reflns_av_unetI/netI 0.1032
_diffrn_reflns_Laue_measured_fraction_full 0.998
_diffrn_reflns_Laue_measured_fraction_max 0.998
_diffrn_reflns_limit_h_max 8
_diffrn_reflns_limit_h_min -8
_diffrn_reflns_limit_k_max 9
_diffrn_reflns_limit_k_min -9
_diffrn_reflns_limit_l_max 24
_diffrn_reflns_limit_l_min 0
_diffrn_reflns_number 3977
_diffrn_reflns_point_group_measured_fraction_full 0.998
_diffrn_reflns_point_group_measured_fraction_max 0.998
_diffrn_reflns_theta_full 25.025
_diffrn_reflns_theta_max 25.027
_diffrn_reflns_theta_min 2.811
_diffrn_source 'microfocus sealed X-ray tube'
_diffrn_source_type 'Incoatec I\ms'
_exptl_absorpt_coefficient_mu 0.327
_exptl_absorpt_correction_T_max 0.489941
_exptl_absorpt_correction_T_min 0.405980
_exptl_absorpt_correction_type multi-scan
_exptl_absorpt_process_details
;
 TWINABS-2012/1 (Bruker,2012) was used for absorption correction.
 
For component 1:
 wR2(int) was 0.0797 before and 0.0253 after correction.
 The Ratio of minimum to maximum transmission not present.
 The \l/2 correction factor is Not present
 
For component 2:
 wR2(int) was 0.0888 before and 0.0296 after correction.
 The Ratio of minimum to maximum transmission is 0.87.
 The \l/2 correction factor is Not present

Final HKLF 4 output contains 22927 reflections, Rint = 0.0630
 (9181 with I > 3sig(I), Rint = 0.0395)
;
_exptl_crystal_colour colourless
_exptl_crystal_colour_primary colourless
_exptl_crystal_density_diffrn 1.425
_exptl_crystal_description plate
_exptl_crystal_F_000 488
_exptl_crystal_size_max 0.22
_exptl_crystal_size_mid 0.2
_exptl_crystal_size_min 0.02
_refine_diff_density_max 0.541
_refine_diff_density_min -0.302
_refine_diff_density_rms 0.067
_refine_ls_extinction_coef 0.0073(14)
_refine_ls_extinction_expression Fc^*^=kFc[1+0.001xFc^2^\l^3^/sin(2\q)]^-1/4^
_refine_ls_extinction_method 'SHELXL-2014/7 (Sheldrick 2014'
_refine_ls_goodness_of_fit_ref 0.981
_refine_ls_hydrogen_treatment constr
_refine_ls_matrix_type full
_refine_ls_number_parameters 295
_refine_ls_number_reflns 3977
_refine_ls_number_restraints 0
_refine_ls_restrained_S_all 0.981
_refine_ls_R_factor_all 0.0862
_refine_ls_R_factor_gt 0.0480
_refine_ls_shift/su_max 0.000
_refine_ls_shift/su_mean 0.000
_refine_ls_structure_factor_coef Fsqd
_refine_ls_weighting_details 'w=1/[\s^2^(Fo^2^)+(0.0486P)^2^] where P=(Fo^2^+2Fc^2^)/3'
_refine_ls_weighting_scheme calc
_refine_ls_wR_factor_gt 0.0868
_refine_ls_wR_factor_ref 0.0936
_reflns_Friedel_coverage 0.000
_reflns_number_gt 2867
_reflns_number_total 3977
_reflns_threshold_expression 'I > 2\s(I)'
_cod_data_source_file ic6b00835_si_002.cif
_cod_data_source_block ead_3cl2
_cod_original_cell_volume 1093.8(3)
_cod_database_code 4348003
_shelx_space_group_comment
;
The symmetry employed for this shelxl refinement is uniquely defined
by the following loop, which should always be used as a source of
symmetry information in preference to the above space-group names.
They are only intended as comments.
;
_shelx_estimated_absorpt_t_max 0.993
_shelx_estimated_absorpt_t_min 0.932
_olex2_refinement_description
;
1. Twinned data refinement
 Scales: 0.6882(11) 0.3118(11)
2. Fixed Uiso
 At 1.2 times of:
  All C(H) groups
 At 1.5 times of:
  All C(H,H,H) groups
3.a Aromatic/amide H refined with riding coordinates:
 C6A(H6A), C8A(H8A), C9A(H9A), C10A(H10A), C12A(H12A), C6B(H6B), C8B(H8B),
 C9B(H9B), C10B(H10B), C12B(H12B)
3.b Idealised Me refined as rotating group:
 C4A(H4AA,H4AB,H4AC), C5A(H5AA,H5AB,H5AC), C4B(H4BA,H4BB,H4BC), C5B(H5BA,H5BB,
 H5BC)
;
_shelx_shelxl_version_number 2014/7
_olex2_submission_special_instructions 'No special instructions were received'

loop_
_space_group_symop_operation_xyz
'x, y, z'
'-x, -y, -z'

loop_
_atom_site_label
_atom_site_type_symbol
_atom_site_fract_x
_atom_site_fract_y
_atom_site_fract_z
_atom_site_U_iso_or_equiv
_atom_site_adp_type
_atom_site_occupancy
_atom_site_site_symmetry_order
_atom_site_calc_flag
_atom_site_refinement_flags_posn
Cl1A Cl 0.99168(14) 0.53281(14) 0.23472(4) 0.0259(3) Uani 1 1 d .
O1A O 0.8133(4) 0.9716(4) -0.07656(12) 0.0228(6) Uani 1 1 d .
N1A N 0.4656(4) 0.8734(4) -0.08348(13) 0.0170(7) Uani 1 1 d .
N2A N 0.3560(4) 0.6960(4) 0.00516(15) 0.0178(8) Uani 1 1 d .
C1A C 0.6416(6) 0.8836(5) -0.05530(17) 0.0159(8) Uani 1 1 d .
C2A C 0.5691(5) 0.7679(5) 0.00245(18) 0.0154(9) Uani 1 1 d .
C3A C 0.3034(5) 0.7595(5) -0.04570(18) 0.0177(9) Uani 1 1 d .
C4A C 0.0918(5) 0.7217(5) -0.06299(17) 0.0199(9) Uani 1 1 d .
H4AA H 0.0801 0.8363 -0.0586 0.030 Uiso 1 1 calc GR
H4AB H -0.0026 0.6307 -0.0334 0.030 Uiso 1 1 calc GR
H4AC H 0.0585 0.6733 -0.1084 0.030 Uiso 1 1 calc GR
C5A C 0.4606(6) 0.9674(5) -0.14247(17) 0.0255(10) Uani 1 1 d .
H5AA H 0.3488 1.0001 -0.1404 0.038 Uiso 1 1 calc GR
H5AB H 0.4398 0.8857 -0.1809 0.038 Uiso 1 1 calc GR
H5AC H 0.5897 1.0797 -0.1459 0.038 Uiso 1 1 calc GR
C6A C 0.6958(5) 0.7427(5) 0.04387(17) 0.0174(9) Uani 1 1 d .
H6A H 0.8350 0.8030 0.0326 0.021 Uiso 1 1 calc R
C7A C 0.6535(5) 0.6374(5) 0.10339(16) 0.0145(9) Uani 1 1 d .
C8A C 0.4598(5) 0.5399(5) 0.12892(17) 0.0188(9) Uani 1 1 d .
H8A H 0.3459 0.5386 0.1064 0.023 Uiso 1 1 calc R
C9A C 0.4312(6) 0.4462(5) 0.18577(17) 0.0219(10) Uani 1 1 d .
H9A H 0.2985 0.3831 0.2027 0.026 Uiso 1 1 calc R
C10A C 0.5947(5) 0.4422(5) 0.21912(18) 0.0196(9) Uani 1 1 d .
H10A H 0.5750 0.3758 0.2582 0.024 Uiso 1 1 calc R
C11A C 0.7848(5) 0.5367(5) 0.19390(17) 0.0181(9) Uani 1 1 d .
C12A C 0.8200(5) 0.6347(5) 0.13711(17) 0.0167(9) Uani 1 1 d .
H12A H 0.9537 0.6990 0.1211 0.020 Uiso 1 1 calc R
Cl1B Cl -0.58131(13) -0.11379(13) 0.31190(5) 0.0244(3) Uani 1 1 d .
O1B O 0.2732(3) 0.6996(3) 0.50082(12) 0.0195(6) Uani 1 1 d .
N1B N 0.5825(4) 0.7286(4) 0.46383(13) 0.0150(7) Uani 1 1 d .
N2B N 0.4778(4) 0.4952(4) 0.38729(14) 0.0161(8) Uani 1 1 d .
C1B C 0.3708(5) 0.6498(5) 0.46535(17) 0.0147(8) Uani 1 1 d .
C2B C 0.3060(5) 0.4969(5) 0.41567(17) 0.0143(8) Uani 1 1 d .
C3B C 0.6319(5) 0.6322(5) 0.41657(18) 0.0165(9) Uani 1 1 d .
C4B C 0.8500(5) 0.6863(5) 0.40388(18) 0.0213(9) Uani 1 1 d .
H4BA H 0.9184 0.8149 0.3907 0.032 Uiso 1 1 calc GR
H4BB H 0.8584 0.6062 0.3687 0.032 Uiso 1 1 calc GR
H4BC H 0.9162 0.6732 0.4439 0.032 Uiso 1 1 calc GR
C5B C 0.7157(5) 0.8858(5) 0.50580(18) 0.0202(9) Uani 1 1 d .
H5BA H 0.7630 0.9991 0.4811 0.030 Uiso 1 1 calc GR
H5BB H 0.8330 0.8697 0.5206 0.030 Uiso 1 1 calc GR
H5BC H 0.6411 0.8944 0.5440 0.030 Uiso 1 1 calc GR
C6B C 0.1066(5) 0.3839(5) 0.40372(17) 0.0150(9) Uani 1 1 d .
H6B H 0.0179 0.4107 0.4301 0.018 Uiso 1 1 calc R
C7B C 0.0032(5) 0.2277(5) 0.35739(17) 0.0151(8) Uani 1 1 d .
C8B C 0.1042(5) 0.1622(5) 0.31513(17) 0.0187(9) Uani 1 1 d .
H8B H 0.2486 0.2181 0.3163 0.022 Uiso 1 1 calc R
C9B C -0.0058(6) 0.0158(5) 0.27163(17) 0.0208(9) Uani 1 1 d .
H9B H 0.0640 -0.0268 0.2425 0.025 Uiso 1 1 calc R
C10B C -0.2168(5) -0.0695(5) 0.26993(18) 0.0198(9) Uani 1 1 d .
H10B H -0.2916 -0.1697 0.2399 0.024 Uiso 1 1 calc R
C11B C -0.3162(5) -0.0068(5) 0.31249(18) 0.0173(9) Uani 1 1 d .
C12B C -0.2112(5) 0.1404(5) 0.35587(17) 0.0157(9) Uani 1 1 d .
H12B H -0.2826 0.1826 0.3844 0.019 Uiso 1 1 calc R

loop_
_atom_site_aniso_label
_atom_site_aniso_U_11
_atom_site_aniso_U_22
_atom_site_aniso_U_33
_atom_site_aniso_U_23
_atom_site_aniso_U_13
_atom_site_aniso_U_12
Cl1A 0.0253(6) 0.0304(6) 0.0248(5) 0.0002(5) -0.0047(5) 0.0154(5)
O1A 0.0189(15) 0.0246(16) 0.0240(16) 0.0024(13) 0.0012(12) 0.0091(13)
N1A 0.0166(18) 0.0152(18) 0.0185(17) -0.0006(14) -0.0023(14) 0.0069(15)
N2A 0.0193(19) 0.0166(18) 0.0184(18) 0.0006(15) -0.0026(14) 0.0092(15)
C1A 0.019(2) 0.013(2) 0.017(2) -0.0051(17) -0.0044(18) 0.0084(18)
C2A 0.020(2) 0.012(2) 0.0147(19) -0.0012(17) -0.0008(17) 0.0077(17)
C3A 0.020(2) 0.010(2) 0.023(2) -0.0068(18) 0.0008(18) 0.0075(18)
C4A 0.017(2) 0.018(2) 0.025(2) -0.0011(18) 0.0007(17) 0.0078(17)
C5A 0.031(2) 0.023(2) 0.022(2) 0.0053(19) -0.0028(19) 0.012(2)
C6A 0.017(2) 0.011(2) 0.022(2) -0.0042(18) 0.0003(17) 0.0056(17)
C7A 0.019(2) 0.016(2) 0.013(2) -0.0049(17) 0.0005(17) 0.0123(18)
C8A 0.019(2) 0.017(2) 0.020(2) -0.0009(18) -0.0058(17) 0.0080(18)
C9A 0.022(2) 0.022(3) 0.022(2) 0.0030(18) 0.0000(18) 0.0092(19)
C10A 0.026(2) 0.012(2) 0.020(2) -0.0013(17) -0.0002(18) 0.0084(19)
C11A 0.023(2) 0.020(2) 0.016(2) -0.0079(19) -0.0109(18) 0.0150(19)
C12A 0.020(2) 0.016(2) 0.017(2) -0.0032(18) 0.0026(17) 0.0120(18)
Cl1B 0.0162(5) 0.0224(6) 0.0283(6) -0.0018(5) -0.0044(4) 0.0038(4)
O1B 0.0195(14) 0.0157(15) 0.0225(14) -0.0047(12) 0.0016(12) 0.0076(12)
N1B 0.0156(17) 0.0122(18) 0.0174(18) -0.0014(15) 0.0006(14) 0.0067(15)
N2B 0.0168(17) 0.0141(19) 0.0181(17) -0.0013(14) 0.0004(14) 0.0077(16)
C1B 0.016(2) 0.014(2) 0.012(2) 0.0039(17) 0.0010(16) 0.0052(17)
C2B 0.016(2) 0.014(2) 0.013(2) 0.0023(17) 0.0003(17) 0.0069(18)
C3B 0.019(2) 0.010(2) 0.021(2) 0.0064(18) 0.0020(18) 0.0070(18)
C4B 0.022(2) 0.018(2) 0.023(2) 0.0038(18) -0.0014(18) 0.0075(18)
C5B 0.016(2) 0.016(2) 0.025(2) -0.0032(18) -0.0039(17) 0.0039(18)
C6B 0.020(2) 0.015(2) 0.014(2) 0.0041(17) 0.0024(17) 0.0114(18)
C7B 0.019(2) 0.013(2) 0.014(2) -0.0004(17) -0.0025(16) 0.0072(17)
C8B 0.021(2) 0.016(2) 0.021(2) -0.001(2) -0.0033(19) 0.0096(18)
C9B 0.025(2) 0.020(2) 0.023(2) -0.0022(19) 0.0007(19) 0.0161(19)
C10B 0.023(2) 0.016(2) 0.021(2) -0.0043(17) -0.0060(18) 0.0092(19)
C11B 0.0121(19) 0.016(2) 0.021(2) 0.0013(19) -0.0053(18) 0.0044(17)
C12B 0.019(2) 0.013(2) 0.015(2) 0.0041(17) -0.0009(17) 0.0075(18)

loop_
_atom_type_symbol
_atom_type_description
_atom_type_scat_dispersion_real
_atom_type_scat_dispersion_imag
_atom_type_scat_source
C C 0.0033 0.0016 'International Tables Vol C Tables 4.2.6.8 and 6.1.1.4'
H H 0.0000 0.0000 'International Tables Vol C Tables 4.2.6.8 and 6.1.1.4'
Cl Cl 0.1484 0.1585 'International Tables Vol C Tables 4.2.6.8 and 6.1.1.4'
N N 0.0061 0.0033 'International Tables Vol C Tables 4.2.6.8 and 6.1.1.4'
O O 0.0106 0.0060 'International Tables Vol C Tables 4.2.6.8 and 6.1.1.4'

loop_
_geom_angle_atom_site_label_1
_geom_angle_atom_site_label_2
_geom_angle_atom_site_label_3
_geom_angle
C1A N1A C3A 107.9(3)
C1A N1A C5A 123.9(3)
C3A N1A C5A 128.2(3)
C3A N2A C2A 105.3(3)
O1A C1A N1A 125.1(3)
O1A C1A C2A 131.4(3)
N1A C1A C2A 103.6(3)
N2A C2A C1A 109.1(3)
C6A C2A N2A 128.5(3)
C6A C2A C1A 122.3(3)
N1A C3A C4A 121.0(3)
N2A C3A N1A 114.1(3)
N2A C3A C4A 124.9(3)
C3A C4A H4AA 109.5
C3A C4A H4AB 109.5
C3A C4A H4AC 109.5
H4AA C4A H4AB 109.5
H4AA C4A H4AC 109.5
H4AB C4A H4AC 109.5
N1A C5A H5AA 109.5
N1A C5A H5AB 109.5
N1A C5A H5AC 109.5
H5AA C5A H5AB 109.5
H5AA C5A H5AC 109.5
H5AB C5A H5AC 109.5
C2A C6A H6A 114.9
C2A C6A C7A 130.1(3)
C7A C6A H6A 114.9
C8A C7A C6A 124.2(3)
C8A C7A C12A 118.4(3)
C12A C7A C6A 117.4(3)
C7A C8A H8A 119.4
C9A C8A C7A 121.2(3)
C9A C8A H8A 119.4
C8A C9A H9A 119.6
C8A C9A C10A 120.8(4)
C10A C9A H9A 119.6
C9A C10A H10A 120.9
C11A C10A C9A 118.2(3)
C11A C10A H10A 120.9
C10A C11A Cl1A 118.9(3)
C10A C11A C12A 122.8(3)
C12A C11A Cl1A 118.3(3)
C7A C12A H12A 120.6
C11A C12A C7A 118.7(3)
C11A C12A H12A 120.6
C1B N1B C5B 122.9(3)
C3B N1B C1B 107.8(3)
C3B N1B C5B 129.4(3)
C3B N2B C2B 104.5(3)
O1B C1B N1B 126.0(3)
O1B C1B C2B 131.4(3)
N1B C1B C2B 102.5(3)
N2B C2B C1B 110.0(3)
C6B C2B N2B 129.7(3)
C6B C2B C1B 120.2(3)
N1B C3B C4B 119.8(3)
N2B C3B N1B 115.1(3)
N2B C3B C4B 125.0(3)
C3B C4B H4BA 109.5
C3B C4B H4BB 109.5
C3B C4B H4BC 109.5
H4BA C4B H4BB 109.5
H4BA C4B H4BC 109.5
H4BB C4B H4BC 109.5
N1B C5B H5BA 109.5
N1B C5B H5BB 109.5
N1B C5B H5BC 109.5
H5BA C5B H5BB 109.5
H5BA C5B H5BC 109.5
H5BB C5B H5BC 109.5
C2B C6B H6B 114.4
C2B C6B C7B 131.3(3)
C7B C6B H6B 114.4
C8B C7B C6B 123.8(3)
C8B C7B C12B 119.1(3)
C12B C7B C6B 117.1(3)
C7B C8B H8B 120.0
C9B C8B C7B 120.0(3)
C9B C8B H8B 120.0
C8B C9B H9B 119.6
C8B C9B C10B 120.8(4)
C10B C9B H9B 119.6
C9B C10B H10B 120.5
C11B C10B C9B 119.0(3)
C11B C10B H10B 120.5
C10B C11B Cl1B 119.8(3)
C10B C11B C12B 121.6(3)
C12B C11B Cl1B 118.6(3)
C7B C12B H12B 120.3
C11B C12B C7B 119.4(3)
C11B C12B H12B 120.3

loop_
_geom_bond_atom_site_label_1
_geom_bond_atom_site_label_2
_geom_bond_distance
Cl1A C11A 1.747(3)
O1A C1A 1.229(4)
N1A C1A 1.383(4)
N1A C3A 1.391(4)
N1A C5A 1.451(4)
N2A C2A 1.411(4)
N2A C3A 1.303(4)
C1A C2A 1.474(5)
C2A C6A 1.342(5)
C3A C4A 1.486(5)
C4A H4AA 0.9800
C4A H4AB 0.9800
C4A H4AC 0.9800
C5A H5AA 0.9800
C5A H5AB 0.9800
C5A H5AC 0.9800
C6A H6A 0.9500
C6A C7A 1.457(5)
C7A C8A 1.398(5)
C7A C12A 1.413(5)
C8A H8A 0.9500
C8A C9A 1.370(5)
C9A H9A 0.9500
C9A C10A 1.394(5)
C10A H10A 0.9500
C10A C11A 1.372(5)
C11A C12A 1.382(5)
C12A H12A 0.9500
Cl1B C11B 1.744(3)
O1B C1B 1.216(4)
N1B C1B 1.395(4)
N1B C3B 1.385(4)
N1B C5B 1.454(4)
N2B C2B 1.410(4)
N2B C3B 1.299(4)
C1B C2B 1.480(5)
C2B C6B 1.349(5)
C3B C4B 1.493(5)
C4B H4BA 0.9800
C4B H4BB 0.9800
C4B H4BC 0.9800
C5B H5BA 0.9800
C5B H5BB 0.9800
C5B H5BC 0.9800
C6B H6B 0.9500
C6B C7B 1.460(5)
C7B C8B 1.397(5)
C7B C12B 1.409(5)
C8B H8B 0.9500
C8B C9B 1.383(5)
C9B H9B 0.9500
C9B C10B 1.388(5)
C10B H10B 0.9500
C10B C11B 1.377(5)
C11B C12B 1.380(5)
C12B H12B 0.9500

loop_
_geom_torsion_atom_site_label_1
_geom_torsion_atom_site_label_2
_geom_torsion_atom_site_label_3
_geom_torsion_atom_site_label_4
_geom_torsion
Cl1A C11A C12A C7A 179.5(3)
O1A C1A C2A N2A -179.8(4)
O1A C1A C2A C6A 0.6(6)
N1A C1A C2A N2A 0.1(4)
N1A C1A C2A C6A -179.5(3)
N2A C2A C6A C7A -0.7(7)
C1A N1A C3A N2A 1.0(4)
C1A N1A C3A C4A 179.5(3)
C1A C2A C6A C7A 178.8(3)
C2A N2A C3A N1A -0.9(4)
C2A N2A C3A C4A -179.3(3)
C2A C6A C7A C8A -0.6(6)
C2A C6A C7A C12A 179.5(4)
C3A N1A C1A O1A 179.3(3)
C3A N1A C1A C2A -0.6(3)
C3A N2A C2A C1A 0.4(4)
C3A N2A C2A C6A -180.0(4)
C5A N1A C1A O1A -0.3(5)
C5A N1A C1A C2A 179.8(3)
C5A N1A C3A N2A -179.4(3)
C5A N1A C3A C4A -0.9(5)
C6A C7A C8A C9A -178.9(3)
C6A C7A C12A C11A 179.7(3)
C7A C8A C9A C10A -1.4(5)
C8A C7A C12A C11A -0.3(5)
C8A C9A C10A C11A 0.9(5)
C9A C10A C11A Cl1A -179.7(3)
C9A C10A C11A C12A -0.1(5)
C10A C11A C12A C7A -0.2(5)
C12A C7A C8A C9A 1.1(5)
Cl1B C11B C12B C7B 179.5(3)
O1B C1B C2B N2B -179.9(4)
O1B C1B C2B C6B -0.1(6)
N1B C1B C2B N2B -1.0(4)
N1B C1B C2B C6B 178.8(3)
N2B C2B C6B C7B -1.5(6)
C1B N1B C3B N2B -1.5(4)
C1B N1B C3B C4B 180.0(3)
C1B C2B C6B C7B 178.7(3)
C2B N2B C3B N1B 0.8(4)
C2B N2B C3B C4B 179.2(3)
C2B C6B C7B C8B 1.5(6)
C2B C6B C7B C12B -178.2(3)
C3B N1B C1B O1B -179.6(3)
C3B N1B C1B C2B 1.4(3)
C3B N2B C2B C1B 0.2(4)
C3B N2B C2B C6B -179.6(3)
C5B N1B C1B O1B -0.3(5)
C5B N1B C1B C2B -179.3(3)
C5B N1B C3B N2B 179.2(3)
C5B N1B C3B C4B 0.7(5)
C6B C7B C8B C9B -178.5(3)
C6B C7B C12B C11B 179.4(3)
C7B C8B C9B C10B -1.0(5)
C8B C7B C12B C11B -0.4(5)
C8B C9B C10B C11B -0.2(5)
C9B C10B C11B Cl1B -179.2(3)
C9B C10B C11B C12B 1.1(5)
C10B C11B C12B C7B -0.8(5)
C12B C7B C8B C9B 1.3(5)

loop_
_twin_individual_id
_twin_individual_mass_fraction_refined
1 0.6882(11)
2 0.3118(11)
